data_7129526
loop_
_publ_author_name
'Cao, Haoying'
'Ma, Shanshan'
'Feng, Yanhong'
'Guo, Yawen'
'Jiao, Peng'

_publ_section_title
;
 Synthesis of \b-Nitro Ketone from Geminal Bromonitroalkane and Silyl Enol
 Ether by Visible Light Photoredox Catalysis
;
_journal_name_full 'Chemical Communications'
_journal_paper_doi 10.1039/D1CC06529G
_journal_year 2022
_chemical_formula_moiety 'C9 H13 N O3'
_chemical_formula_sum 'C9 H13 N O3'
_chemical_formula_weight 183.20
_space_group_crystal_system monoclinic
_space_group_IT_number 14
_space_group_name_Hall '-P 2yn'
_space_group_name_H-M_alt 'P 1 21/n 1'
_atom_sites_solution_hydrogens geom
_audit_creation_date 2021-09-01
_audit_creation_method
;
Olex2 1.5
(compiled 2021.07.19 svn.r715e62df for OlexSys, GUI svn.r6383)
;
_audit_update_record
;
2021-09-05 deposited with the CCDC.	2022-01-05 downloaded from the CCDC.
;
_cell_angle_alpha 90
_cell_angle_beta 96.274(3)
_cell_angle_gamma 90
_cell_formula_units_Z 4
_cell_length_a 5.94438(17)
_cell_length_b 15.3656(5)
_cell_length_c 9.9491(4)
_cell_measurement_reflns_used 7781
_cell_measurement_temperature 293(2)
_cell_measurement_theta_max 75.6740
_cell_measurement_theta_min 5.3130
_cell_volume 903.30(5)
_computing_cell_refinement 'CrysAlisPro 1.171.40.84a (Rigaku OD, 2020)'
_computing_data_collection 'CrysAlisPro 1.171.40.84a (Rigaku OD, 2020)'
_computing_data_reduction 'CrysAlisPro 1.171.40.84a (Rigaku OD, 2020)'
_computing_molecular_graphics 'Olex2 1.5 (Dolomanov et al., 2009)'
_computing_publication_material 'Olex2 1.5 (Dolomanov et al., 2009)'
_computing_structure_refinement 'SHELXL-2018/1 (Sheldrick, 2018)'
_computing_structure_solution 'SHELXT 2014/5 (Sheldrick, 2014)'
_diffrn_ambient_environment N~2~
_diffrn_ambient_temperature 100.00(10)
_diffrn_detector 'Hybrid Pixel Array Detector'
_diffrn_detector_area_resol_mean 10.0000
_diffrn_detector_type HyPix
_diffrn_measured_fraction_theta_full 1.000
_diffrn_measured_fraction_theta_max 0.983
_diffrn_measurement_details
;
List of Runs (angles in degrees, time in seconds):

  # Type    Start    End  Width  t~exp~   \w     \q     \k     \f   Frames
#--------------------------------------------------------------------------
  1  \w     34.00 120.00   0.50    0.05    --   46.70  37.00  30.00  172
  2  \w     32.00  69.00   0.50    0.05    --   46.70  57.00 150.00   74
  3  \w     92.00 178.00   0.50    0.16    --  104.75  30.00  30.00  172
  4  \w     92.00 178.00   0.50    0.16    --  104.75  30.00 -90.00  172
  5  \w     32.00 109.00   0.50    0.16    --  104.75 -94.00-120.00  154
  6  \w     35.00 121.00   0.50    0.05    --   46.70-165.00-128.00  172
  7  \w     35.00 145.00   0.50    0.16    --  104.75-165.00-128.00  220
  8  \w     32.00 117.00   0.50    0.16    --  104.75-125.00 -60.00  170
  9  \w     32.00 109.00   0.50    0.16    --  104.75 -94.00-150.00  154
 10  \w      9.00  90.00   0.50    0.05    --   46.70-116.00  18.00  162
 11  \w     32.00 112.00   0.50    0.16    --  104.75-116.00  18.00  160
 12  \w     32.00 108.00   0.50    0.16    --  104.75 -77.00   0.00  152
 13  \w     32.00  73.00   0.50    0.16    --  104.75 -61.00  60.00   82
 14  \w     32.00  73.00   0.50    0.16    --  104.75 -61.00 150.00   82
 15  \w     81.00 178.00   0.50    0.16    --  104.75 116.00 107.00  194
 16  \w     76.00 178.00   0.50    0.16    --  104.75 125.00  60.00  204
 17  \w     50.00 119.00   0.50    0.05    --   46.70 165.00-105.00  138
 18  \w     50.00 159.00   0.50    0.16    --  104.75 165.00-105.00  218
 19  \w     76.00 178.00   0.50    0.16    --  104.75 125.00-180.00  204
 20  \w   -121.00 -31.00   0.50    0.05    --  -46.70 165.00-105.00  180
 21  \w   -144.00 -31.00   0.50    0.16    -- -102.00 165.00-105.00  226
 22  \w    -90.00  -4.00   0.50    0.05    --  -46.70 116.00 107.00  172
 23  \w   -112.00 -29.00   0.50    0.16    -- -102.00 116.00 107.00  166
 24  \w    -69.00 -29.00   0.50    0.16    -- -102.00  61.00  60.00   80
 25  \w    -24.00  29.00   0.50    0.05    --  -46.70  19.00-180.00  106
 26  \w    -24.00  29.00   0.50    0.05    --  -46.70  19.00 120.00  106
 27  \w    -69.00 -29.00   0.50    0.16    -- -102.00  61.00 150.00   80
 28  \w    -69.00 -29.00   0.50    0.16    -- -102.00  61.00 120.00   80
 29  \w    -69.00 -29.00   0.50    0.16    -- -102.00  61.00  90.00   80
 30  \w   -175.00 -88.00   0.50    0.16    -- -102.00 -15.00  90.00  174
 31  \w   -174.00 -89.00   0.50    0.16    -- -102.00 -45.00  60.00  170
 32  \w   -175.00 -89.00   0.50    0.16    -- -102.00 -30.00-150.00  172
 33  \w   -175.00 -85.00   0.50    0.16    -- -102.00 -61.00 -60.00  180
 34  \w   -175.00 -77.00   0.50    0.16    -- -102.00-116.00  18.00  196
 35  \w   -118.00 -71.00   0.50    0.05    --  -46.70-125.00  90.00   94
 36  \w   -118.00 -71.00   0.50    0.05    --  -46.70-125.00  60.00   94
 37  \w   -118.00 -71.00   0.50    0.05    --  -46.70-125.00 -90.00   94
 38  \w   -118.00 -45.00   0.50    0.05    --  -46.70-165.00-128.00  146
;
_diffrn_measurement_device 'four-circle diffractometer'
_diffrn_measurement_device_type 'XtaLAB Synergy R, DW system, HyPix'
_diffrn_measurement_method '\w scans'
_diffrn_orient_matrix_type 'CrysAlisPro convention (1999,Acta A55,543-557)'
_diffrn_orient_matrix_UB_11 -0.1256122000
_diffrn_orient_matrix_UB_12 0.0454845000
_diffrn_orient_matrix_UB_13 -0.1243558000
_diffrn_orient_matrix_UB_21 0.1020241000
_diffrn_orient_matrix_UB_22 0.0879533000
_diffrn_orient_matrix_UB_23 0.0497269000
_diffrn_orient_matrix_UB_31 0.2042406000
_diffrn_orient_matrix_UB_32 -0.0159222000
_diffrn_orient_matrix_UB_33 -0.0796306000
_diffrn_radiation_monochromator mirror
_diffrn_radiation_probe x-ray
_diffrn_radiation_type CuK\a
_diffrn_radiation_wavelength 1.54184
_diffrn_reflns_av_R_equivalents 0.0591
_diffrn_reflns_av_unetI/netI 0.0262
_diffrn_reflns_Laue_measured_fraction_full 1.000
_diffrn_reflns_Laue_measured_fraction_max 0.983
_diffrn_reflns_limit_h_max 7
_diffrn_reflns_limit_h_min -6
_diffrn_reflns_limit_k_max 19
_diffrn_reflns_limit_k_min -19
_diffrn_reflns_limit_l_max 12
_diffrn_reflns_limit_l_min -12
_diffrn_reflns_number 16839
_diffrn_reflns_point_group_measured_fraction_full 1.000
_diffrn_reflns_point_group_measured_fraction_max 0.983
_diffrn_reflns_theta_full 67.684
_diffrn_reflns_theta_max 75.990
_diffrn_reflns_theta_min 5.319
_diffrn_source 'Rotating-anode X-ray tube'
_diffrn_source_type 'Rigaku (Cu) X-ray Source'
_exptl_absorpt_coefficient_mu 0.843
_exptl_absorpt_correction_T_max 1.00000
_exptl_absorpt_correction_T_min 0.78154
_exptl_absorpt_correction_type multi-scan
_exptl_absorpt_process_details
;
CrysAlisPro 1.171.40.84a (Rigaku Oxford Diffraction, 2020)
Empirical absorption correction using spherical harmonics,
implemented in SCALE3 ABSPACK scaling algorithm.
;
_exptl_crystal_colour 'clear colourless'
_exptl_crystal_density_diffrn 1.347
_exptl_crystal_description plate
_exptl_crystal_F_000 392
_exptl_crystal_size_max 0.4
_exptl_crystal_size_mid 0.3
_exptl_crystal_size_min 0.05
_refine_diff_density_max 0.318
_refine_diff_density_min -0.205
_refine_diff_density_rms 0.050
_refine_ls_extinction_coef 0.0032(10)
_refine_ls_extinction_expression Fc^*^=kFc[1+0.001xFc^2^\l^3^/sin(2\q)]^-1/4^
_refine_ls_extinction_method 'SHELXL-2018/3 (Sheldrick 2018)'
_refine_ls_goodness_of_fit_ref 1.083
_refine_ls_hydrogen_treatment constr
_refine_ls_matrix_type full
_refine_ls_number_parameters 121
_refine_ls_number_reflns 1860
_refine_ls_number_restraints 0
_refine_ls_restrained_S_all 1.083
_refine_ls_R_factor_all 0.0459
_refine_ls_R_factor_gt 0.0428
_refine_ls_shift/su_max 0.000
_refine_ls_shift/su_mean 0.000
_refine_ls_structure_factor_coef Fsqd
_refine_ls_weighting_details 'w=1/[\s^2^(Fo^2^)+(0.0738P)^2^+0.2199P] where P=(Fo^2^+2Fc^2^)/3'
_refine_ls_weighting_scheme calc
_refine_ls_wR_factor_gt 0.1200
_refine_ls_wR_factor_ref 0.1233
_reflns_Friedel_coverage 0.000
_reflns_number_gt 1685
_reflns_number_total 1860
_reflns_threshold_expression 'I > 2\s(I)'
_cod_data_source_file d1cc06529g2.cif
_cod_data_source_block 20210716f
_cod_database_code 7129526
_shelx_shelxl_version_number 2018/3
_chemical_oxdiff_formula C1H1N1O1
_shelx_space_group_comment
;
The symmetry employed for this shelxl refinement is uniquely defined
by the following loop, which should always be used as a source of
symmetry information in preference to the above space-group names.
They are only intended as comments.
;
_diffrn_oxdiff_digest_frames
;
0104b6f008d6c2b3862f21288451aaea0000103556b
;
_reflns_odcompleteness_completeness 99.94
_reflns_odcompleteness_iscentric 1
_reflns_odcompleteness_theta 66.97
_olex2_refinement_description
;
1.a Ternary CH refined with riding coordinates:
 C1(H1)
1.b Secondary CH2 refined with riding coordinates:
 C6(H6A,H6B), C5(H5A,H5B)
1.c Aromatic/amide H refined with riding coordinates:
 C3(H3), C4(H4)
1.d Idealised Me refined as rotating group:
 C11(H11A,H11B,H11C), C12(H12A,H12B,H12C)
;
_olex2_submission_special_instructions 'No special instructions were received'
_oxdiff_exptl_absorpt_empirical_details
;
Empirical correction (ABSPACK) includes:
- Absorption correction using spherical harmonics
- Frame scaling
;
_oxdiff_exptl_absorpt_empirical_full_max 1.426
_oxdiff_exptl_absorpt_empirical_full_min 0.620

loop_
_space_group_symop_operation_xyz
'x, y, z'
'-x+1/2, y+1/2, -z+1/2'
'-x, -y, -z'
'x-1/2, -y-1/2, z-1/2'

loop_
_atom_site_label
_atom_site_type_symbol
_atom_site_fract_x
_atom_site_fract_y
_atom_site_fract_z
_atom_site_U_iso_or_equiv
_atom_site_adp_type
_atom_site_occupancy
_atom_site_site_symmetry_order
_atom_site_calc_flag
_atom_site_refinement_flags_posn
_atom_site_refinement_flags_adp
_atom_site_refinement_flags_occupancy
_atom_site_disorder_assembly
_atom_site_disorder_group
O13 O 0.27171(15) 0.73695(6) 0.69172(10) 0.0305(3) Uani 1 1 d . . . . .
O9 O 0.63042(16) 0.86181(6) 0.81462(9) 0.0325(3) Uani 1 1 d . . . . .
O10 O 0.39387(17) 0.94006(7) 0.68575(11) 0.0377(3) Uani 1 1 d . . . . .
N8 N 0.53437(18) 0.88151(7) 0.70332(11) 0.0273(3) Uani 1 1 d . . . . .
C2 C 0.4361(2) 0.69518(8) 0.66418(12) 0.0249(3) Uani 1 1 d . . . . .
C7 C 0.61074(19) 0.83485(8) 0.57892(12) 0.0239(3) Uani 1 1 d . . . . .
C1 C 0.6453(2) 0.73836(8) 0.61706(12) 0.0240(3) Uani 1 1 d . . . . .
H1 H 0.763900 0.736315 0.693616 0.029 Uiso 1 1 calc R . . . .
C3 C 0.4471(2) 0.60013(9) 0.67913(13) 0.0285(3) Uani 1 1 d . . . . .
H3 H 0.336089 0.571763 0.721577 0.034 Uiso 1 1 calc R . . . .
C6 C 0.7287(2) 0.68263(8) 0.50423(13) 0.0291(3) Uani 1 1 d . . . . .
H6A H 0.610553 0.678183 0.429204 0.035 Uiso 1 1 calc R . . . .
H6B H 0.859430 0.709998 0.471597 0.035 Uiso 1 1 calc R . . . .
C11 C 0.8356(2) 0.87951(9) 0.55949(14) 0.0287(3) Uani 1 1 d . . . . .
H11A H 0.812035 0.941125 0.550305 0.043 Uiso 1 1 calc GR . . . .
H11B H 0.892019 0.857226 0.479490 0.043 Uiso 1 1 calc GR . . . .
H11C H 0.943470 0.868128 0.636507 0.043 Uiso 1 1 calc GR . . . .
C5 C 0.7923(2) 0.59189(9) 0.55821(15) 0.0313(3) Uani 1 1 d . . . . .
H5A H 0.817967 0.554169 0.483203 0.038 Uiso 1 1 calc R . . . .
H5B H 0.932427 0.595326 0.617919 0.038 Uiso 1 1 calc R . . . .
C12 C 0.4387(2) 0.84963(9) 0.45745(13) 0.0294(3) Uani 1 1 d . . . . .
H12A H 0.297936 0.822756 0.472793 0.044 Uiso 1 1 calc GR . . . .
H12B H 0.492950 0.824532 0.378725 0.044 Uiso 1 1 calc GR . . . .
H12C H 0.415929 0.910984 0.443755 0.044 Uiso 1 1 calc GR . . . .
C4 C 0.6125(2) 0.55323(9) 0.63336(13) 0.0301(3) Uani 1 1 d . . . . .
H4 H 0.615526 0.493565 0.649151 0.036 Uiso 1 1 calc R . . . .

loop_
_atom_site_aniso_label
_atom_site_aniso_U_11
_atom_site_aniso_U_22
_atom_site_aniso_U_33
_atom_site_aniso_U_23
_atom_site_aniso_U_13
_atom_site_aniso_U_12
O13 0.0241(5) 0.0328(5) 0.0371(5) -0.0028(4) 0.0144(4) -0.0014(3)
O9 0.0334(5) 0.0379(5) 0.0276(5) -0.0039(4) 0.0089(4) -0.0077(4)
O10 0.0347(5) 0.0316(5) 0.0497(6) -0.0051(4) 0.0171(4) 0.0075(4)
N8 0.0246(5) 0.0273(5) 0.0319(6) -0.0026(4) 0.0117(4) -0.0036(4)
C2 0.0240(6) 0.0284(6) 0.0231(6) -0.0020(5) 0.0067(5) -0.0013(5)
C7 0.0197(6) 0.0265(6) 0.0268(6) -0.0011(5) 0.0092(4) 0.0010(4)
C1 0.0204(6) 0.0267(6) 0.0256(6) -0.0001(5) 0.0059(5) 0.0011(4)
C3 0.0286(6) 0.0301(7) 0.0274(6) 0.0020(5) 0.0057(5) -0.0045(5)
C6 0.0284(6) 0.0299(7) 0.0311(7) -0.0013(5) 0.0125(5) 0.0035(5)
C11 0.0231(6) 0.0311(7) 0.0337(7) 0.0020(5) 0.0118(5) -0.0010(5)
C5 0.0270(6) 0.0296(7) 0.0383(7) -0.0033(5) 0.0073(5) 0.0051(5)
C12 0.0247(6) 0.0335(7) 0.0305(7) 0.0026(5) 0.0050(5) 0.0031(5)
C4 0.0329(7) 0.0261(6) 0.0305(7) 0.0014(5) 0.0007(5) 0.0010(5)

loop_
_atom_type_symbol
_atom_type_description
_atom_type_scat_dispersion_real
_atom_type_scat_dispersion_imag
_atom_type_scat_source
C C 0.0181 0.0091 'International Tables Vol C Tables 4.2.6.8 and 6.1.1.4'
H H 0.0000 0.0000 'International Tables Vol C Tables 4.2.6.8 and 6.1.1.4'
N N 0.0311 0.0180 'International Tables Vol C Tables 4.2.6.8 and 6.1.1.4'
O O 0.0492 0.0322 'International Tables Vol C Tables 4.2.6.8 and 6.1.1.4'

loop_
_geom_angle_atom_site_label_1
_geom_angle_atom_site_label_2
_geom_angle_atom_site_label_3
_geom_angle
_geom_angle_site_symmetry_1
_geom_angle_site_symmetry_3
_geom_angle_publ_flag
O9 N8 O10 123.48(11) . . ?
O9 N8 C7 117.47(10) . . ?
O10 N8 C7 118.84(10) . . ?
O13 C2 C1 122.49(11) . . ?
O13 C2 C3 121.74(11) . . ?
C3 C2 C1 115.74(10) . . ?
C1 C7 N8 107.06(9) . . ?
C11 C7 N8 103.32(10) . . ?
C11 C7 C1 111.56(10) . . ?
C12 C7 N8 109.81(10) . . ?
C12 C7 C1 113.72(10) . . ?
C12 C7 C11 110.77(10) . . ?
C2 C1 C7 113.75(10) . . ?
C2 C1 H1 106.7 . . ?
C2 C1 C6 108.70(10) . . ?
C7 C1 H1 106.7 . . ?
C6 C1 C7 113.70(10) . . ?
C6 C1 H1 106.7 . . ?
C2 C3 H3 119.1 . . ?
C4 C3 C2 121.82(12) . . ?
C4 C3 H3 119.1 . . ?
C1 C6 H6A 109.7 . . ?
C1 C6 H6B 109.7 . . ?
H6A C6 H6B 108.2 . . ?
C5 C6 C1 109.83(11) . . ?
C5 C6 H6A 109.7 . . ?
C5 C6 H6B 109.7 . . ?
C7 C11 H11A 109.5 . . ?
C7 C11 H11B 109.5 . . ?
C7 C11 H11C 109.5 . . ?
H11A C11 H11B 109.5 . . ?
H11A C11 H11C 109.5 . . ?
H11B C11 H11C 109.5 . . ?
C6 C5 H5A 109.2 . . ?
C6 C5 H5B 109.2 . . ?
H5A C5 H5B 107.9 . . ?
C4 C5 C6 112.09(10) . . ?
C4 C5 H5A 109.2 . . ?
C4 C5 H5B 109.2 . . ?
C7 C12 H12A 109.5 . . ?
C7 C12 H12B 109.5 . . ?
C7 C12 H12C 109.5 . . ?
H12A C12 H12B 109.5 . . ?
H12A C12 H12C 109.5 . . ?
H12B C12 H12C 109.5 . . ?
C3 C4 C5 123.29(12) . . ?
C3 C4 H4 118.4 . . ?
C5 C4 H4 118.4 . . ?

loop_
_geom_bond_atom_site_label_1
_geom_bond_atom_site_label_2
_geom_bond_distance
_geom_bond_site_symmetry_2
_geom_bond_publ_flag
O13 C2 1.2252(15) . ?
O9 N8 1.2271(14) . ?
O10 N8 1.2271(15) . ?
N8 C7 1.5410(15) . ?
C2 C1 1.5277(16) . ?
C2 C3 1.4687(18) . ?
C7 C1 1.5387(17) . ?
C7 C11 1.5333(16) . ?
C7 C12 1.5126(17) . ?
C1 H1 0.9800 . ?
C1 C6 1.5365(17) . ?
C3 H3 0.9300 . ?
C3 C4 1.3382(19) . ?
C6 H6A 0.9700 . ?
C6 H6B 0.9700 . ?
C6 C5 1.5267(18) . ?
C11 H11A 0.9600 . ?
C11 H11B 0.9600 . ?
C11 H11C 0.9600 . ?
C5 H5A 0.9700 . ?
C5 H5B 0.9700 . ?
C5 C4 1.4933(19) . ?
C12 H12A 0.9600 . ?
C12 H12B 0.9600 . ?
C12 H12C 0.9600 . ?
C4 H4 0.9300 . ?

loop_
_geom_torsion_atom_site_label_1
_geom_torsion_atom_site_label_2
_geom_torsion_atom_site_label_3
_geom_torsion_atom_site_label_4
_geom_torsion
_geom_torsion_site_symmetry_1
_geom_torsion_site_symmetry_2
_geom_torsion_site_symmetry_3
_geom_torsion_site_symmetry_4
_geom_torsion_publ_flag
O13 C2 C1 C7 -12.23(17) . . . . ?
O13 C2 C1 C6 -140.01(12) . . . . ?
O13 C2 C3 C4 171.41(13) . . . . ?
O9 N8 C7 C1 41.83(13) . . . . ?
O9 N8 C7 C11 -76.05(13) . . . . ?
O9 N8 C7 C12 165.73(10) . . . . ?
O10 N8 C7 C1 -143.22(11) . . . . ?
O10 N8 C7 C11 98.90(12) . . . . ?
O10 N8 C7 C12 -19.31(15) . . . . ?
N8 C7 C1 C2 56.44(13) . . . . ?
N8 C7 C1 C6 -178.41(9) . . . . ?
C2 C1 C6 C5 -60.80(13) . . . . ?
C2 C3 C4 C5 -3.0(2) . . . . ?
C7 C1 C6 C5 171.40(10) . . . . ?
C1 C2 C3 C4 -10.62(18) . . . . ?
C1 C6 C5 C4 48.50(15) . . . . ?
C3 C2 C1 C7 169.81(10) . . . . ?
C3 C2 C1 C6 42.03(14) . . . . ?
C6 C5 C4 C3 -16.81(18) . . . . ?
C11 C7 C1 C2 168.80(10) . . . . ?
C11 C7 C1 C6 -66.05(14) . . . . ?
C12 C7 C1 C2 -65.04(13) . . . . ?
C12 C7 C1 C6 60.11(13) . . . . ?
